data_2242245
loop_
_publ_author_name
'Weil, Matthias'

_publ_section_title
;
 Crystal structure of dilead(II) oxochromate(VI) oxotellurate(IV)
;
_journal_coeditor_code HB7677
_journal_issue 6
_journal_name_full 'Acta Crystallographica Section E'
_journal_page_first 853
_journal_page_last 855
_journal_paper_doi 10.1107/S2056989017006995
_journal_volume 73
_journal_year 2017
_chemical_formula_iupac 'Pb2 (Cr O4) (Te O3)'
_chemical_formula_sum 'Cr O7 Pb2 Te'
_chemical_formula_weight 705.98
_chemical_name_systematic
;
Dilead(II) oxochromate(VI) oxotellurate(IV)
;
_space_group_crystal_system monoclinic
_space_group_IT_number 14
_space_group_name_Hall '-P 2yn'
_space_group_name_H-M_alt 'P 1 21/n 1'
_symmetry_space_group_name_Hall '-P 2yn'
_symmetry_space_group_name_H-M 'P 1 21/n 1'
_audit_creation_method SHELXL-2014/7
_cell_angle_alpha 90
_cell_angle_beta 111.098(12)
_cell_angle_gamma 90
_cell_formula_units_Z 4
_cell_length_a 7.4736(12)
_cell_length_b 10.8091(16)
_cell_length_c 9.4065(14)
_cell_measurement_reflns_used 3031
_cell_measurement_temperature 296(2)
_cell_measurement_theta_max 28.278
_cell_measurement_theta_min 3.070
_cell_volume 708.9(2)
_computing_cell_refinement
;
SAINT (Bruker, 2015)
;
_computing_data_collection
;
APEX3 (Bruker, 2015)
;
_computing_data_reduction
;
SAINT (Bruker, 2015)
;
_computing_molecular_graphics
;
ATOMS (Dowty, 2006)
;
_computing_publication_material
;
publCIF (Westrip, 2010)
;
_computing_structure_refinement
;
SHELXL2014 (Sheldrick, 2015)
;
_computing_structure_solution 'coordinates taken from an isotypic compound'
_diffrn_ambient_temperature 296(2)
_diffrn_measured_fraction_theta_full 1.000
_diffrn_measured_fraction_theta_max 0.997
_diffrn_measurement_device_type 'Bruker APEXII CCD'
_diffrn_measurement_method '\w- and \f-scans'
_diffrn_radiation_type MoK\a
_diffrn_radiation_wavelength 0.71073
_diffrn_reflns_av_R_equivalents 0.0940
_diffrn_reflns_limit_h_max 10
_diffrn_reflns_limit_h_min -10
_diffrn_reflns_limit_k_max 15
_diffrn_reflns_limit_k_min -15
_diffrn_reflns_limit_l_max 13
_diffrn_reflns_limit_l_min -13
_diffrn_reflns_number 23485
_diffrn_reflns_theta_full 25.242
_diffrn_reflns_theta_max 30.646
_diffrn_reflns_theta_min 2.990
_exptl_absorpt_coefficient_mu 52.905
_exptl_absorpt_correction_T_max .494
_exptl_absorpt_correction_T_min .264
_exptl_absorpt_correction_type multi-scan
_exptl_absorpt_process_details
;
(<i>SADABS</i>; Bruker, 2015)
;
_exptl_crystal_colour orange
_exptl_crystal_density_diffrn 6.614
_exptl_crystal_description plate
_exptl_crystal_F_000 1184
_exptl_crystal_size_max 0.090
_exptl_crystal_size_mid 0.060
_exptl_crystal_size_min 0.010
_refine_diff_density_max 2.468
_refine_diff_density_min -2.325
_refine_ls_extinction_method none
_refine_ls_goodness_of_fit_ref 1.062
_refine_ls_hydrogen_treatment undef
_refine_ls_matrix_type full
_refine_ls_number_parameters 100
_refine_ls_number_reflns 2183
_refine_ls_number_restraints 0
_refine_ls_restrained_S_all 1.062
_refine_ls_R_factor_all 0.0478
_refine_ls_R_factor_gt 0.0309
_refine_ls_shift/su_max 0.001
_refine_ls_shift/su_mean 0.000
_refine_ls_structure_factor_coef Fsqd
_refine_ls_weighting_details 'w=1/[\s^2^(Fo^2^)+(0.0264P)^2^] where P=(Fo^2^+2Fc^2^)/3'
_refine_ls_weighting_scheme calc
_refine_ls_wR_factor_gt 0.0644
_refine_ls_wR_factor_ref 0.0697
_reflns_number_gt 1760
_reflns_number_total 2183
_reflns_threshold_expression 'I > 2\s(I)'
_cod_data_source_file hb7677sup1.cif
_cod_data_source_block I
_cod_original_cell_volume 708.95(19)
_cod_database_code 2242245
_shelx_space_group_comment
;
The symmetry employed for this shelxl refinement is uniquely defined
by the following loop, which should always be used as a source of
symmetry information in preference to the above space-group names.
They are only intended as comments.
;
_shelx_estimated_absorpt_t_min 0.087
_shelx_estimated_absorpt_t_max 0.620

loop_
_space_group_symop_operation_xyz
'x, y, z'
'-x+1/2, y+1/2, -z+1/2'
'-x, -y, -z'
'x-1/2, -y-1/2, z-1/2'

loop_
_atom_site_type_symbol
_atom_site_label
_atom_site_fract_x
_atom_site_fract_y
_atom_site_fract_z
_atom_site_U_iso_or_equiv
_atom_site_adp_type
_atom_site_calc_flag
_atom_site_occupancy
Pb Pb1 0.86662(5) 0.16252(3) 0.49204(4) 0.01746(9) Uani d 1
Pb Pb2 1.27667(5) 0.45615(3) 0.56450(4) 0.01735(9) Uani d 1
Te Te1 1.11378(8) 0.63302(5) 0.81301(6) 0.01180(12) Uani d 1
Cr Cr1 1.2298(2) 0.61161(13) 1.21196(16) 0.0152(3) Uani d 1
O O1 1.0417(9) 0.5911(6) 0.6035(7) 0.0187(13) Uani d 1
O O2 1.3339(8) 0.5323(5) 0.8562(7) 0.0159(12) Uani d 1
O O3 1.2413(9) 0.7803(5) 0.7920(6) 0.0153(12) Uani d 1
O O4 1.3081(10) 0.4675(6) 1.2262(8) 0.0295(17) Uani d 1
O O5 1.3146(11) 0.6714(6) 1.3836(8) 0.0292(16) Uani d 1
O O6 1.3082(11) 0.6927(7) 1.0953(8) 0.0331(18) Uani d 1
O O7 0.9957(10) 0.6054(7) 1.1419(9) 0.0337(18) Uani d 1

loop_
_atom_site_aniso_label
_atom_site_aniso_U_11
_atom_site_aniso_U_22
_atom_site_aniso_U_33
_atom_site_aniso_U_12
_atom_site_aniso_U_13
_atom_site_aniso_U_23
Pb1 0.01755(19) 0.01525(15) 0.01860(18) 0.00102(12) 0.00530(14) -0.00226(12)
Pb2 0.01405(18) 0.01770(16) 0.01959(18) 0.00177(12) 0.00520(14) 0.00440(12)
Te1 0.0107(3) 0.0117(2) 0.0124(3) 0.00001(19) 0.0036(2) -0.00064(19)
Cr1 0.0131(7) 0.0191(7) 0.0138(7) -0.0005(5) 0.0053(6) -0.0002(5)
O1 0.013(3) 0.025(3) 0.015(3) 0.003(3) 0.002(3) -0.004(3)
O2 0.014(3) 0.009(3) 0.024(3) 0.003(2) 0.005(3) 0.002(2)
O3 0.018(3) 0.013(3) 0.014(3) -0.003(2) 0.005(3) 0.000(2)
O4 0.032(4) 0.024(3) 0.031(4) 0.003(3) 0.010(3) -0.006(3)
O5 0.041(4) 0.028(4) 0.018(3) 0.007(3) 0.010(3) -0.008(3)
O6 0.040(5) 0.036(4) 0.029(4) -0.018(3) 0.019(4) 0.004(3)
O7 0.017(4) 0.039(4) 0.043(5) 0.005(3) 0.010(3) 0.015(4)

loop_
_atom_type_symbol
_atom_type_description
_atom_type_scat_dispersion_real
_atom_type_scat_dispersion_imag
_atom_type_scat_source
O O 0.0106 0.0060 'International Tables Vol C Tables 4.2.6.8 and 6.1.1.4'
Cr Cr 0.3209 0.6236 'International Tables Vol C Tables 4.2.6.8 and 6.1.1.4'
Te Te -0.5308 1.6751 'International Tables Vol C Tables 4.2.6.8 and 6.1.1.4'
Pb Pb -3.3944 10.1111 'International Tables Vol C Tables 4.2.6.8 and 6.1.1.4'

loop_
_geom_angle_atom_site_label_1
_geom_angle_atom_site_label_2
_geom_angle_atom_site_label_3
_geom_angle_site_symmetry_1
_geom_angle_site_symmetry_3
_geom_angle
O2 Pb1 O3 4_565 3_766 74.19(19)
O2 Pb1 O2 4_565 2_746 73.9(2)
O3 Pb1 O2 3_766 2_746 126.0(2)
O2 Pb1 O7 4_565 2_646 69.6(2)
O3 Pb1 O7 3_766 2_646 70.9(2)
O2 Pb1 O7 2_746 2_646 132.5(2)
O2 Pb1 O5 4_565 3_767 144.9(2)
O3 Pb1 O5 3_766 3_767 105.45(19)
O2 Pb1 O5 2_746 3_767 125.4(2)
O7 Pb1 O5 2_646 3_767 77.1(2)
O2 Pb1 O4 4_565 4_565 87.9(2)
O3 Pb1 O4 3_766 4_565 149.93(19)
O2 Pb1 O4 2_746 4_565 68.9(2)
O7 Pb1 O4 2_646 4_565 80.3(2)
O5 Pb1 O4 3_767 4_565 75.6(2)
O2 Pb1 O6 4_565 2_746 83.2(2)
O3 Pb1 O6 3_766 2_746 69.8(2)
O2 Pb1 O6 2_746 2_746 64.2(2)
O7 Pb1 O6 2_646 2_746 136.9(2)
O5 Pb1 O6 3_767 2_746 130.5(2)
O4 Pb1 O6 4_565 2_746 132.9(2)
O2 Pb1 O1 4_565 3_766 127.50(19)
O3 Pb1 O1 3_766 3_766 59.35(17)
O2 Pb1 O1 2_746 3_766 113.96(17)
O7 Pb1 O1 2_646 3_766 112.2(2)
O5 Pb1 O1 3_767 3_766 75.3(2)
O4 Pb1 O1 4_565 3_766 144.43(19)
O6 Pb1 O1 2_746 3_766 59.76(19)
O2 Pb1 O3 4_565 2_746 125.43(18)
O3 Pb1 O3 3_766 2_746 116.15(16)
O2 Pb1 O3 2_746 2_746 56.62(16)
O7 Pb1 O3 2_646 2_746 164.00(19)
O5 Pb1 O3 3_767 2_746 87.05(19)
O4 Pb1 O3 4_565 2_746 93.90(18)
O6 Pb1 O3 2_746 2_746 56.72(18)
O1 Pb1 O3 3_766 2_746 64.71(16)
O2 Pb1 Te1 4_565 2_746 94.34(14)
O3 Pb1 Te1 3_766 2_746 114.85(13)
O2 Pb1 Te1 2_746 2_746 29.32(12)
O7 Pb1 Te1 2_646 2_746 161.34(16)
O5 Pb1 Te1 3_767 2_746 116.07(15)
O4 Pb1 Te1 4_565 2_746 90.00(15)
O6 Pb1 Te1 2_746 2_746 45.10(15)
O1 Pb1 Te1 3_766 2_746 84.89(12)
O3 Pb1 Te1 2_746 2_746 31.26(10)
O3 Pb2 O1 2_746 3_766 87.6(2)
O3 Pb2 O1 2_746 . 101.9(2)
O1 Pb2 O1 3_766 . 67.9(2)
O3 Pb2 O2 2_746 . 72.00(18)
O1 Pb2 O2 3_766 . 119.0(2)
O1 Pb2 O2 . . 61.76(19)
O3 Pb2 O5 2_746 1_554 177.4(2)
O1 Pb2 O5 3_766 1_554 93.8(2)
O1 Pb2 O5 . 1_554 80.6(2)
O2 Pb2 O5 . 1_554 109.06(17)
O3 Pb2 O4 2_746 3_867 95.8(2)
O1 Pb2 O4 3_766 3_867 176.63(19)
O1 Pb2 O4 . 3_867 110.89(19)
O2 Pb2 O4 . 3_867 61.95(18)
O5 Pb2 O4 1_554 3_867 82.9(2)
O3 Pb2 O6 2_746 2_746 60.41(19)
O1 Pb2 O6 3_766 2_746 60.90(19)
O1 Pb2 O6 . 2_746 125.6(2)
O2 Pb2 O6 . 2_746 132.40(18)
O5 Pb2 O6 1_554 2_746 118.53(18)
O4 Pb2 O6 3_867 2_746 121.22(17)
O3 Pb2 O5 2_746 3_867 79.3(2)
O1 Pb2 O5 3_766 3_867 132.23(19)
O1 Pb2 O5 . 3_867 159.74(19)
O2 Pb2 O5 . 3_867 100.28(16)
O5 Pb2 O5 1_554 3_867 98.15(17)
O4 Pb2 O5 3_867 3_867 49.20(17)
O6 Pb2 O5 2_746 3_867 72.86(18)
O3 Pb2 O4 2_746 1_554 128.57(18)
O1 Pb2 O4 3_766 1_554 76.61(19)
O1 Pb2 O4 . 1_554 115.84(19)
O2 Pb2 O4 . 1_554 156.81(17)
O5 Pb2 O4 1_554 1_554 49.92(17)
O4 Pb2 O4 3_867 1_554 101.51(16)
O6 Pb2 O4 2_746 1_554 69.25(17)
O5 Pb2 O4 3_867 1_554 76.56(18)
O3 Pb2 Te1 2_746 . 87.36(14)
O1 Pb2 Te1 3_766 . 93.13(15)
O1 Pb2 Te1 . . 30.03(14)
O2 Pb2 Te1 . . 31.73(12)
O5 Pb2 Te1 1_554 . 94.68(13)
O4 Pb2 Te1 3_867 . 86.63(13)
O6 Pb2 Te1 2_746 . 137.38(13)
O5 Pb2 Te1 3_867 . 131.31(12)
O4 Pb2 Te1 1_554 . 141.21(12)
O2 Te1 O3 . . 94.3(3)
O2 Te1 O1 . . 89.2(3)
O3 Te1 O1 . . 93.3(3)
O2 Te1 O6 . . 78.5(3)
O3 Te1 O6 . . 77.4(2)
O1 Te1 O6 . . 163.8(2)
O2 Te1 O7 . 3_767 73.4(2)
O3 Te1 O7 . 3_767 167.7(2)
O1 Te1 O7 . 3_767 87.0(2)
O6 Te1 O7 . 3_767 99.2(2)
O2 Te1 O6 . 4_575 150.4(2)
O3 Te1 O6 . 4_575 72.5(2)
O1 Te1 O6 . 4_575 66.0(2)
O6 Te1 O6 . 4_575 122.06(13)
O7 Te1 O6 3_767 4_575 118.5(2)
O7 Cr1 O5 . . 113.0(4)
O7 Cr1 O4 . . 106.9(4)
O5 Cr1 O4 . . 106.9(3)
O7 Cr1 O6 . . 109.6(4)
O5 Cr1 O6 . . 109.8(4)
O4 Cr1 O6 . . 110.5(4)
O7 Cr1 Te1 . . 76.0(3)
O5 Cr1 Te1 . . 151.4(3)
O4 Cr1 Te1 . . 95.3(3)
O6 Cr1 Te1 . . 43.8(3)
O7 Cr1 Pb2 . 3_867 161.7(3)
O5 Cr1 Pb2 . 3_867 63.5(3)
O4 Cr1 Pb2 . 3_867 60.2(3)
O6 Cr1 Pb2 . 3_867 87.8(3)
Te1 Cr1 Pb2 . 3_867 116.13(4)
O7 Cr1 Pb2 . 1_556 95.0(3)
O5 Cr1 Pb2 . 1_556 53.5(3)
O4 Cr1 Pb2 . 1_556 64.8(3)
O6 Cr1 Pb2 . 1_556 154.9(3)
Te1 Cr1 Pb2 . 1_556 155.08(4)
Pb2 Cr1 Pb2 3_867 1_556 68.28(3)
O7 Cr1 Te1 . 3_767 46.7(3)
O5 Cr1 Te1 . 3_767 111.3(3)
O4 Cr1 Te1 . 3_767 62.7(3)
O6 Cr1 Te1 . 3_767 138.4(3)
Te1 Cr1 Te1 . 3_767 94.66(4)
Pb2 Cr1 Te1 3_867 3_767 116.17(4)
Pb2 Cr1 Te1 1_556 3_767 63.55(3)
O7 Cr1 Te1 . 4_676 136.4(3)
O5 Cr1 Te1 . 4_676 59.0(3)
O4 Cr1 Te1 . 4_676 116.4(3)
O6 Cr1 Te1 . 4_676 51.5(3)
Te1 Cr1 Te1 . 4_676 95.23(3)
Pb2 Cr1 Te1 3_867 4_676 59.04(2)
Pb2 Cr1 Te1 1_556 4_676 106.81(4)
Te1 Cr1 Te1 3_767 4_676 170.10(4)
O7 Cr1 Pb1 . 4_666 101.5(3)
O5 Cr1 Pb1 . 4_666 136.8(3)
O4 Cr1 Pb1 . 4_666 35.4(3)
O6 Cr1 Pb1 . 4_666 80.3(3)
Te1 Cr1 Pb1 . 4_666 60.35(2)
Pb2 Cr1 Pb1 3_867 4_666 75.50(3)
Pb2 Cr1 Pb1 1_556 4_666 99.99(3)
Te1 Cr1 Pb1 3_767 4_666 74.38(3)
Te1 Cr1 Pb1 4_676 4_666 110.89(4)
O7 Cr1 Pb1 . 3_767 82.5(3)
O5 Cr1 Pb1 . 3_767 33.7(3)
O4 Cr1 Pb1 . 3_767 132.3(3)
O6 Cr1 Pb1 . 3_767 109.6(3)
Te1 Cr1 Pb1 . 3_767 131.89(4)
Pb2 Cr1 Pb1 3_867 3_767 97.02(3)
Pb2 Cr1 Pb1 1_556 3_767 67.93(3)
Te1 Cr1 Pb1 3_767 3_767 101.01(4)
Te1 Cr1 Pb1 4_676 3_767 72.07(3)
Pb1 Cr1 Pb1 4_666 3_767 167.69(4)
O7 Cr1 Pb1 . 2_756 132.0(3)
O5 Cr1 Pb1 . 2_756 108.4(3)
O4 Cr1 Pb1 . 2_756 82.4(3)
O6 Cr1 Pb1 . 2_756 30.7(3)
Te1 Cr1 Pb1 . 2_756 56.17(2)
Pb2 Cr1 Pb1 3_867 2_756 62.31(3)
Pb2 Cr1 Pb1 1_556 2_756 129.63(4)
Te1 Cr1 Pb1 3_767 2_756 132.87(4)
Te1 Cr1 Pb1 4_676 2_756 54.39(2)
Pb1 Cr1 Pb1 4_666 2_756 59.33(2)
Pb1 Cr1 Pb1 3_767 2_756 126.12(4)
Te1 O1 Pb2 . 3_766 125.4(3)
Te1 O1 Pb2 . . 110.6(3)
Pb2 O1 Pb2 3_766 . 112.1(2)
Te1 O1 Pb1 . 3_766 95.2(2)
Pb2 O1 Pb1 3_766 3_766 106.0(2)
Pb2 O1 Pb1 . 3_766 103.7(2)
Te1 O1 Pb1 . 4_666 55.69(15)
Pb2 O1 Pb1 3_766 4_666 121.5(2)
Pb2 O1 Pb1 . 4_666 63.04(13)
Pb1 O1 Pb1 3_766 4_666 132.40(18)
Te1 O2 Pb1 . 4_666 121.8(3)
Te1 O2 Pb1 . 2_756 108.5(2)
Pb1 O2 Pb1 4_666 2_756 106.1(2)
Te1 O2 Pb2 . . 98.5(2)
Pb1 O2 Pb2 4_666 . 102.47(19)
Pb1 O2 Pb2 2_756 . 120.4(2)
Te1 O2 Pb1 . 3_766 52.16(15)
Pb1 O2 Pb1 4_666 3_766 163.9(2)
Pb1 O2 Pb1 2_756 3_766 89.88(14)
Pb2 O2 Pb1 . 3_766 66.54(12)
Te1 O3 Pb2 . 2_756 118.7(3)
Te1 O3 Pb1 . 3_766 109.1(2)
Pb2 O3 Pb1 2_756 3_766 109.8(2)
Te1 O3 Pb1 . 2_756 88.8(2)
Pb2 O3 Pb1 2_756 2_756 100.75(19)
Pb1 O3 Pb1 3_766 2_756 129.3(2)
Te1 O3 Pb2 . . 58.39(14)
Pb2 O3 Pb2 2_756 . 176.2(2)
Pb1 O3 Pb2 3_766 . 73.89(13)
Pb1 O3 Pb2 2_756 . 77.08(11)
Cr1 O4 Pb1 . 4_666 124.4(4)
Cr1 O4 Pb2 . 3_867 92.6(3)
Pb1 O4 Pb2 4_666 3_867 103.2(2)
Cr1 O4 Te1 . 3_767 90.3(3)
Pb1 O4 Te1 4_666 3_767 99.5(2)
Pb2 O4 Te1 3_867 3_767 150.2(3)
Cr1 O4 Pb2 . 1_556 88.1(3)
Pb1 O4 Pb2 4_666 1_556 147.0(2)
Pb2 O4 Pb2 3_867 1_556 78.49(16)
Te1 O4 Pb2 3_767 1_556 71.93(15)
Cr1 O4 Te1 . . 60.7(2)
Pb1 O4 Te1 4_666 . 64.28(14)
Pb2 O4 Te1 3_867 . 114.8(2)
Te1 O4 Te1 3_767 . 92.34(16)
Pb2 O4 Te1 1_556 . 145.4(2)
Cr1 O4 Pb1 . 2_756 75.0(3)
Pb1 O4 Pb1 4_666 2_756 65.68(15)
Pb2 O4 Pb1 3_867 2_756 64.16(13)
Te1 O4 Pb1 3_767 2_756 144.5(2)
Pb2 O4 Pb1 1_556 2_756 137.7(2)
Te1 O4 Pb1 . 2_756 52.26(9)
Cr1 O5 Pb1 . 3_767 126.9(4)
Cr1 O5 Pb2 . 1_556 100.0(3)
Pb1 O5 Pb2 3_767 1_556 96.0(2)
Cr1 O5 Pb2 . 3_867 89.4(3)
Pb1 O5 Pb2 3_767 3_867 143.1(2)
Pb2 O5 Pb2 1_556 3_867 81.85(17)
Cr1 O5 Te1 . 4_676 95.9(3)
Pb1 O5 Te1 3_767 4_676 98.0(2)
Pb2 O5 Te1 1_556 4_676 146.0(3)
Pb2 O5 Te1 3_867 4_676 68.42(15)
Cr1 O6 Te1 . . 109.9(3)
Cr1 O6 Pb1 . 2_756 131.9(4)
Te1 O6 Pb1 . 2_756 84.2(2)
Cr1 O6 Te1 . 4_676 103.6(3)
Te1 O6 Te1 . 4_676 146.3(3)
Pb1 O6 Te1 2_756 4_676 75.99(17)
Cr1 O6 Pb2 . 2_756 136.5(4)
Te1 O6 Pb2 . 2_756 78.27(18)
Pb1 O6 Pb2 2_756 2_756 90.68(17)
Te1 O6 Pb2 4_676 2_756 75.03(16)
Cr1 O6 Pb2 . 3_867 67.0(2)
Te1 O6 Pb2 . 3_867 135.9(3)
Pb1 O6 Pb2 2_756 3_867 71.42(16)
Te1 O6 Pb2 4_676 3_867 61.99(13)
Pb2 O6 Pb2 2_756 3_867 136.1(2)
Cr1 O6 Pb1 . 4_666 75.6(3)
Te1 O6 Pb1 . 4_666 65.61(16)
Pb1 O6 Pb1 2_756 4_666 69.10(16)
Te1 O6 Pb1 4_676 4_666 128.5(2)
Pb2 O6 Pb1 2_756 4_666 139.7(2)
Pb2 O6 Pb1 3_867 4_666 71.46(13)
Cr1 O7 Pb1 . 2_656 163.1(4)
Cr1 O7 Te1 . 3_767 107.9(3)
Pb1 O7 Te1 2_656 3_767 89.0(2)
Cr1 O7 Te1 . . 77.3(3)
Pb1 O7 Te1 2_656 . 95.7(2)
Te1 O7 Te1 3_767 . 113.1(2)
Cr1 O7 Pb2 . 3_767 117.5(3)
Pb1 O7 Pb2 2_656 3_767 71.26(16)
Te1 O7 Pb2 3_767 3_767 59.62(13)
Te1 O7 Pb2 . 3_767 164.5(2)
Cr1 O7 Pb1 . 3_767 74.1(3)
Pb1 O7 Pb1 2_656 3_767 99.4(2)
Te1 O7 Pb1 3_767 3_767 116.1(2)
Te1 O7 Pb1 . 3_767 128.5(2)
Pb2 O7 Pb1 3_767 3_767 63.88(12)
Cr1 O7 Pb2 . 1_556 61.6(2)
Pb1 O7 Pb2 2_656 1_556 129.8(2)
Te1 O7 Pb2 3_767 1_556 64.15(14)
Te1 O7 Pb2 . 1_556 133.03(19)
Pb2 O7 Pb2 3_767 1_556 58.65(10)
Pb1 O7 Pb2 3_767 1_556 62.50(11)
Cr1 O7 Pb1 . 4_666 58.0(2)
Pb1 O7 Pb1 2_656 4_666 129.7(2)
Te1 O7 Pb1 3_767 4_666 72.81(16)
Te1 O7 Pb1 . 4_666 53.91(10)
Pb2 O7 Pb1 3_767 4_666 128.24(17)
Pb1 O7 Pb1 3_767 4_666 130.79(17)
Pb2 O7 Pb1 1_556 4_666 83.91(12)

loop_
_geom_bond_atom_site_label_1
_geom_bond_atom_site_label_2
_geom_bond_site_symmetry_2
_geom_bond_distance
Pb1 O2 4_565 2.429(6)
Pb1 O3 3_766 2.573(6)
Pb1 O2 2_746 2.594(6)
Pb1 O7 2_646 2.617(7)
Pb1 O5 3_767 2.750(7)
Pb1 O4 4_565 2.777(7)
Pb1 O6 2_746 2.850(7)
Pb1 O1 3_766 2.968(6)
Pb1 O3 2_746 3.170(6)
Pb1 Te1 2_746 3.6630(9)
Pb2 O3 2_746 2.363(6)
Pb2 O1 3_766 2.390(6)
Pb2 O1 . 2.410(6)
Pb2 O2 . 2.746(6)
Pb2 O5 1_554 2.956(7)
Pb2 O4 3_867 3.128(7)
Pb2 O6 2_746 3.176(7)
Pb2 O5 3_867 3.225(7)
Pb2 O4 1_554 3.276(7)
Pb2 Te1 . 3.5567(7)
Te1 O2 . 1.891(6)
Te1 O3 . 1.901(6)
Te1 O1 . 1.902(6)
Te1 O6 . 2.608(7)
Te1 O7 3_767 2.782(7)
Te1 O6 4_575 3.097(7)
Cr1 O7 . 1.634(7)
Cr1 O5 . 1.640(7)
Cr1 O4 . 1.653(7)
Cr1 O6 . 1.667(7)
Cr1 Pb2 3_867 3.6027(16)
Cr1 Pb2 1_556 3.6204(15)
Cr1 Te1 3_767 3.6339(16)
Cr1 Te1 4_676 3.8465(15)
Cr1 Pb1 4_666 3.9532(15)
Cr1 Pb1 3_767 3.9593(14)
Cr1 Pb1 2_756 4.1534(15)
O1 Pb2 3_766 2.390(6)
O1 Pb1 3_766 2.968(6)
O1 Pb1 4_666 4.515(6)
O2 Pb1 4_666 2.429(6)
O2 Pb1 2_756 2.594(6)
O2 Pb1 3_766 4.508(6)
O3 Pb2 2_756 2.363(6)
O3 Pb1 3_766 2.573(6)
O3 Pb1 2_756 3.170(6)
O4 Pb1 4_666 2.777(7)
O4 Pb2 3_867 3.128(7)
O4 Te1 3_767 3.228(7)
O4 Pb2 1_556 3.276(7)
O4 Pb1 2_756 4.262(7)
O5 Pb1 3_767 2.750(7)
O5 Pb2 1_556 2.956(7)
O5 Pb2 3_867 3.225(7)
O5 Te1 4_676 3.314(8)
O6 Pb1 2_756 2.850(7)
O6 Te1 4_676 3.097(7)
O6 Pb2 2_756 3.176(7)
O6 Pb2 3_867 3.912(8)
O6 Pb1 4_666 4.023(8)
O7 Pb1 2_656 2.617(7)
O7 Te1 3_767 2.782(7)
O7 Pb2 3_767 4.032(8)
O7 Pb1 3_767 4.081(8)
O7 Pb2 1_556 4.099(7)
O7 Pb1 4_666 4.568(8)

_cod_database_fobs_code 2242245
